data_1505597
loop_
_publ_author_name
'Bissember, Alex C.'
'Phillis, Andrew T.'
'Banwell, Martin G.'
'Willis, Anthony C.'

_publ_section_title
;
 Base-promoted reactions of dichlorocarbene adducts of cyclic enamines: a
 new route to annulated pyrroles.
;
_journal_issue 26
_journal_name_full 'Organic letters'
_journal_page_first 5421
_journal_page_last 5424
_journal_paper_doi 10.1021/ol7021774
_journal_volume 9
_journal_year 2007
_chemical_absolute_configuration ad
_chemical_compound_source local
_chemical_formula_moiety 'C15 H17 Cl2 N O'
_chemical_formula_sum 'C15 H17 Cl2 N O'
_chemical_formula_weight 298.21
_space_group_IT_number 9
_symmetry_cell_setting monoclinic
_symmetry_space_group_name_Hall 'C -2yc'
_symmetry_space_group_name_H-M 'C 1 c 1'
_atom_sites_solution_hydrogens geom
_atom_sites_solution_primary direct
_audit_creation_date 06-02-02
_audit_creation_method CRYSTALS_ver_12.18
_audit_update_record
;
2006-02-03 - Report on C15 H17 Cl2 N O
              by Anthony C. Willis
              for Andrew Phillis and Martin Banwell

2006-02-03 - passes checkcif tests with no warnings

;
_cell_angle_alpha 90
_cell_angle_beta 91.9718(14)
_cell_angle_gamma 90
_cell_formula_units_Z 4
_cell_length_a 15.5984(3)
_cell_length_b 13.5175(3)
_cell_length_c 6.6823(1)
_cell_measurement_reflns_used 9898
_cell_measurement_temperature 200
_cell_measurement_theta_max 27
_cell_measurement_theta_min 3
_cell_volume 1408.14(5)
_computing_cell_refinement 'Denzo/Scalepack '
_computing_data_collection 'COLLECT (Nonius BV, 1997)'
_computing_data_reduction 'Denzo/Scalepack (Otwinowski & Minor, 1996)'
_computing_molecular_graphics
;
ORTEP-II (Johnson 1976) in teXsan (MSC, 1992-1997)
;
_computing_publication_material 'CRYSTALS '
_computing_structure_refinement 'CRYSTALS (Watkin et al 2003)'
_computing_structure_solution 'SIR92 (Altomare et al, 1994)'
_diffrn_ambient_temperature 200
_diffrn_measured_fraction_theta_full 0.990
_diffrn_measured_fraction_theta_max 0.990
_diffrn_measurement_device_type 'Nonius KappaCCD'
_diffrn_measurement_method ' \f and \w scans with CCD '
_diffrn_radiation_monochromator graphite
_diffrn_radiation_type 'Mo K\a'
_diffrn_radiation_wavelength 0.71073
_diffrn_reflns_av_R_equivalents 0.029
_diffrn_reflns_limit_h_max 20
_diffrn_reflns_limit_h_min -20
_diffrn_reflns_limit_k_max 17
_diffrn_reflns_limit_k_min -17
_diffrn_reflns_limit_l_max 8
_diffrn_reflns_limit_l_min -8
_diffrn_reflns_number 13930
_diffrn_reflns_theta_full 26.662
_diffrn_reflns_theta_max 27.5
_diffrn_reflns_theta_min 2.613
_diffrn_standards_number 0
_exptl_absorpt_coefficient_mu 0.452
_exptl_absorpt_correction_T_max 0.889
_exptl_absorpt_correction_T_min 0.858
_exptl_absorpt_correction_type integration
_exptl_absorpt_process_details
;
via Gaussian method (Coppens, 1970) implemented in maXus (2000)
;
_exptl_crystal_colour yellow
_exptl_crystal_density_diffrn 1.407
_exptl_crystal_density_meas ?
_exptl_crystal_description block
_exptl_crystal_F_000 624
_exptl_crystal_size_max 0.45
_exptl_crystal_size_mid 0.42
_exptl_crystal_size_min 0.30
_refine_diff_density_max 0.27
_refine_diff_density_min -0.25
_refine_ls_abs_structure_details
;
Flack (1983), 1619 Friedel-pairs
The crystal is inversion twinned.
;
_refine_ls_abs_structure_Flack 0.50(3)
_refine_ls_extinction_method None
_refine_ls_goodness_of_fit_ref 1.0814
_refine_ls_hydrogen_treatment refxyz
_refine_ls_matrix_type full
_refine_ls_number_parameters 224
_refine_ls_number_reflns 2999
_refine_ls_number_restraints 2
_refine_ls_R_factor_all 0.0209
_refine_ls_R_factor_gt 0.0197
_refine_ls_shift/su_max 0.002654
_refine_ls_structure_factor_coef F
_refine_ls_weighting_details
;
  Method, part 1, Chebychev polynomial, (Watkin, 1994, Prince, 1982)
  [weight] = 1.0/[A~0~*T~0~(x)+A~1~*T~1~(x) ... +A~n-1~]*T~n-1~(x)]
  where A~i~ are the Chebychev coefficients listed below and x= Fcalc/Fmax
  Method = Robust Weighting (Prince, 1982)
  W = [weight] * [1-(deltaF/6*sigmaF)^2^]^2^
  A~i~ are:
  0.707 -0.0217 0.367
;
_refine_ls_weighting_scheme calc
_refine_ls_wR_factor_all 0.0241
_refine_ls_wR_factor_gt 0.0230
_refine_ls_wR_factor_ref 0.0230
_reflns_limit_h_max 20
_reflns_limit_h_min -20
_reflns_limit_k_max 17
_reflns_limit_k_min 0
_reflns_limit_l_max 8
_reflns_limit_l_min -8
_reflns_number_gt 2999
_reflns_number_total 3155
_reflns_threshold_expression I>3.0\s(I)
_oxford_diffrn_Wilson_B_factor 2.45
_oxford_diffrn_Wilson_scale 1.10
_oxford_refine_ls_scale 1.0692(10)
_oxford_structure_analysis_title '2021723 ban0605'
_cod_data_source_file ol7021774-file003.cif
_cod_data_source_block ban0605
_cod_depositor_comments
;
The following automatic conversions were performed:

'_symmetry_cell_setting' value 'Monoclinic' changed to 'monoclinic'
according to /home/saulius/struct/CIF-dictionaries/cif_core.dic
dictionary named 'cif_core.dic' version 2.4.1 from 2010-06-29.

Automatic conversion script
Id: cif_fix_values 1715 2011-07-08 13:25:40Z adriana 

The following automatic conversions were performed:

'_exptl_crystal_density_meas' value 'not measured' was changed to '?'
- the value is perceived as not measured.

Automatic conversion script
Id: cif_fix_values 3008 2015-01-20 13:52:24Z robertas 
;
_cod_original_sg_symbol_H-M 'C 1 c 1 '
_cod_database_code 1505597

loop_
_symmetry_equiv_pos_as_xyz
x,y,z
x+1/2,y+1/2,z
x,-y,z+1/2
x+1/2,-y+1/2,z+1/2

loop_
_atom_site_label
_atom_site_type_symbol
_atom_site_fract_x
_atom_site_fract_y
_atom_site_fract_z
_atom_site_U_iso_or_equiv
_atom_site_occupancy
_atom_site_adp_type
C1 C 0.57524(10) 0.24330(8) 0.87357(18) 0.0218 1.0000 Uani
C2 C 0.60511(10) 0.14772(8) 0.7765(2) 0.0275 1.0000 Uani
C3 C 0.70049(11) 0.13436(9) 0.7462(2) 0.0338 1.0000 Uani
C4 C 0.73975(10) 0.23524(9) 0.6972(2) 0.0312 1.0000 Uani
C5 C 0.72633(10) 0.30612(8) 0.86755(19) 0.0246 1.0000 Uani
C6 C 0.79263(10) 0.36446(9) 0.9482(2) 0.0297 1.0000 Uani
C7 C 0.78067(10) 0.42390(9) 1.1133(2) 0.0322 1.0000 Uani
C8 C 0.70158(11) 0.42593(9) 1.2027(2) 0.0311 1.0000 Uani
C9 C 0.63499(10) 0.36769(9) 1.12515(19) 0.0263 1.0000 Uani
C10 C 0.64619(9) 0.30817(8) 0.95696(17) 0.0223 1.0000 Uani
C11 C 0.56381(10) 0.14381(8) 0.9753(2) 0.0273 1.0000 Uani
N12 N 0.49949(9) 0.28682(7) 0.78093(16) 0.0224 1.0000 Uani
C13 C 0.51759(10) 0.34160(9) 0.59844(19) 0.0275 1.0000 Uani
C14 C 0.43345(11) 0.37206(9) 0.4957(2) 0.0308 1.0000 Uani
O15 O 0.38307(9) 0.43091(7) 0.62401(16) 0.0335 1.0000 Uani
C16 C 0.36520(10) 0.37649(10) 0.8016(2) 0.0321 1.0000 Uani
C17 C 0.44804(10) 0.34798(9) 0.91209(19) 0.0267 1.0000 Uani
Cl18 Cl 0.46091(7) 0.09209(2) 0.98694(11) 0.0389 1.0000 Uani
Cl19 Cl 0.62521(7) 0.11720(2) 1.19456(11) 0.0378 1.0000 Uani
H21 H 0.5702(10) 0.1271(12) 0.664(2) 0.0326 1.0000 Uiso
H31 H 0.7316(12) 0.1083(12) 0.877(3) 0.0402 1.0000 Uiso
H32 H 0.7081(11) 0.0896(13) 0.637(3) 0.0402 1.0000 Uiso
H41 H 0.8027(11) 0.2288(13) 0.675(2) 0.0373 1.0000 Uiso
H42 H 0.7130(10) 0.2618(13) 0.574(3) 0.0373 1.0000 Uiso
H61 H 0.8514(11) 0.3637(12) 0.886(2) 0.0350 1.0000 Uiso
H71 H 0.8302(10) 0.4645(13) 1.170(2) 0.0379 1.0000 Uiso
H81 H 0.6920(11) 0.4655(13) 1.312(2) 0.0367 1.0000 Uiso
H91 H 0.5761(10) 0.3710(12) 1.193(2) 0.0312 1.0000 Uiso
H131 H 0.5530(11) 0.4039(12) 0.626(2) 0.0325 1.0000 Uiso
H132 H 0.5501(10) 0.2965(12) 0.510(2) 0.0325 1.0000 Uiso
H141 H 0.4422(11) 0.4128(13) 0.378(3) 0.0365 1.0000 Uiso
H142 H 0.3977(11) 0.3101(13) 0.454(2) 0.0365 1.0000 Uiso
H161 H 0.3308(11) 0.4180(13) 0.886(2) 0.0378 1.0000 Uiso
H162 H 0.3296(10) 0.3178(14) 0.765(2) 0.0378 1.0000 Uiso
H171 H 0.4768(10) 0.4140(12) 0.955(2) 0.0317 1.0000 Uiso
H172 H 0.4348(10) 0.3073(12) 1.036(2) 0.0317 1.0000 Uiso

loop_
_atom_site_aniso_label
_atom_site_aniso_U_11
_atom_site_aniso_U_22
_atom_site_aniso_U_33
_atom_site_aniso_U_23
_atom_site_aniso_U_13
_atom_site_aniso_U_12
C1 0.0229(5) 0.0225(5) 0.0201(4) -0.0004(4) 0.0010(4) -0.0016(4)
C2 0.0289(5) 0.0252(5) 0.0285(6) -0.0059(4) 0.0011(4) -0.0011(4)
C3 0.0321(6) 0.0293(6) 0.0402(7) -0.0062(5) 0.0065(5) 0.0046(5)
C4 0.0264(5) 0.0349(6) 0.0327(6) -0.0014(5) 0.0064(5) 0.0044(5)
C5 0.0224(5) 0.0245(5) 0.0269(5) 0.0038(4) 0.0018(4) 0.0001(4)
C6 0.0223(5) 0.0275(5) 0.0391(6) 0.0080(5) -0.0011(4) -0.0004(4)
C7 0.0294(5) 0.0286(5) 0.0380(6) 0.0039(5) -0.0102(5) -0.0057(5)
C8 0.0363(6) 0.0287(6) 0.0278(6) -0.0024(4) -0.0070(5) -0.0044(5)
C9 0.0275(5) 0.0290(5) 0.0223(5) -0.0002(4) 0.0002(4) -0.0025(4)
C10 0.0222(5) 0.0223(5) 0.0222(5) 0.0016(4) -0.0002(4) -0.0015(4)
C11 0.0294(5) 0.0241(5) 0.0283(5) 0.0033(4) 0.0000(4) -0.0047(4)
N12 0.0216(4) 0.0259(4) 0.0198(4) 0.0002(3) 0.0015(3) -0.0011(3)
C13 0.0301(5) 0.0303(6) 0.0222(5) 0.0030(4) 0.0039(4) -0.0011(4)
C14 0.0370(6) 0.0323(6) 0.0229(5) 0.0022(4) -0.0025(5) 0.0006(5)
O15 0.0342(4) 0.0351(4) 0.0311(4) 0.0050(3) 0.0007(3) 0.0065(4)
C16 0.0260(6) 0.0397(6) 0.0308(6) 0.0033(5) 0.0036(4) 0.0045(5)
C17 0.0242(5) 0.0331(6) 0.0232(5) -0.0007(4) 0.0038(4) 0.0022(4)
Cl18 0.03514(14) 0.03670(15) 0.04505(18) 0.00451(13) 0.00215(12) -0.01437(13)
Cl19 0.04253(16) 0.03448(14) 0.03593(16) 0.01045(12) -0.00688(12) -0.00064(13)

loop_
_atom_type_symbol
_atom_type_scat_dispersion_real
_atom_type_scat_dispersion_imag
_atom_type_scat_Cromer_Mann_a1
_atom_type_scat_Cromer_Mann_b1
_atom_type_scat_Cromer_Mann_a2
_atom_type_scat_Cromer_Mann_b2
_atom_type_scat_Cromer_Mann_a3
_atom_type_scat_Cromer_Mann_b3
_atom_type_scat_Cromer_Mann_a4
_atom_type_scat_Cromer_Mann_b4
_atom_type_scat_Cromer_Mann_c
_atom_type_scat_source
C 0.0033 0.0016 2.3100 20.8439 1.0200 10.2075 1.5886 0.5687 0.8650 51.6512 0.2156 'International Tables Vol C 4.2.6.8 and 6.1.1.4'
H 0.0000 0.0000 0.4930 10.5109 0.3229 26.1257 0.1402 3.1424 0.0408 57.7998 0.0030 'International Tables Vol C 4.2.6.8 and 6.1.1.4'
Cl 0.1484 0.1585 11.4604 0.0104 7.1964 1.1662 6.2556 18.5194 1.6455 47.7784 -9.5574 'International Tables Vol C 4.2.6.8 and 6.1.1.4'
N 0.0061 0.0033 12.2126 0.0057 3.1322 9.8933 2.0125 28.9975 1.1663 0.5826 -11.5290 'International Tables Vol C 4.2.6.8 and 6.1.1.4'
O 0.0106 0.0060 3.0485 13.2771 2.2868 5.7011 1.5463 0.3239 0.8670 32.9089 0.2508 'International Tables Vol C 4.2.6.8 and 6.1.1.4'

loop_
_exptl_crystal_face_index_h
_exptl_crystal_face_index_k
_exptl_crystal_face_index_l
_exptl_crystal_face_perp_dist
0 1 0 0.200
0 -1 0 0.200
-1 0 1 0.180
1 0 -1 0.180
-1 1 0 0.120
1 -1 0 0.180
1 0 0 0.211
-1 0 0 0.188
4 4 0 0.228
-4 -4 0 0.178
1 1 -1 0.141
1 -1 -1 0.200
-1 -1 -1 0.203
1 1 1 0.240

loop_
_geom_angle_atom_site_label_1
_geom_angle_atom_site_label_2
_geom_angle_atom_site_label_3
_geom_angle
_geom_angle_publ_flag
C2 C1 C10 114.81(9) yes
C2 C1 C11 58.88(7) yes
C10 C1 C11 116.51(9) yes
C2 C1 N12 114.90(9) yes
C10 C1 N12 120.22(9) yes
C11 C1 N12 116.52(9) yes
C1 C2 C3 118.17(9) yes
C1 C2 C11 60.37(7) yes
C3 C2 C11 124.56(10) yes
C1 C2 H21 114.0(9) no
C3 C2 H21 113.4(9) no
C11 C2 H21 115.8(9) no
C2 C3 C4 108.82(10) yes
C2 C3 H31 110.9(10) no
C4 C3 H31 107.4(10) no
C2 C3 H32 108.9(10) no
C4 C3 H32 109.8(10) no
H31 C3 H32 111.0(14) no
C3 C4 C5 109.69(10) yes
C3 C4 H41 110.8(10) no
C5 C4 H41 109.3(10) no
C3 C4 H42 110.1(10) no
C5 C4 H42 109.6(10) no
H41 C4 H42 107.4(13) no
C4 C5 C6 122.06(10) yes
C4 C5 C10 118.84(10) yes
C6 C5 C10 118.94(11) yes
C5 C6 C7 121.23(11) yes
C5 C6 H61 120.2(9) no
C7 C6 H61 118.6(9) no
C6 C7 C8 120.05(11) yes
C6 C7 H71 119.4(9) no
C8 C7 H71 120.5(9) no
C7 C8 C9 119.47(11) yes
C7 C8 H81 121.5(11) no
C9 C8 H81 119.0(11) no
C8 C9 C10 120.89(11) yes
C8 C9 H91 118.3(9) no
C10 C9 H91 120.8(9) no
C1 C10 C5 119.04(9) yes
C1 C10 C9 121.51(9) yes
C5 C10 C9 119.42(10) yes
C1 C11 C2 60.75(7) yes
C1 C11 Cl18 119.59(8) yes
C2 C11 Cl18 118.40(8) yes
C1 C11 Cl19 118.96(8) yes
C2 C11 Cl19 120.50(8) yes
Cl18 C11 Cl19 110.73(6) yes
C1 N12 C13 112.71(8) yes
C1 N12 C17 115.58(9) yes
C13 N12 C17 109.80(9) yes
N12 C13 C14 109.03(9) yes
N12 C13 H131 112.7(9) no
C14 C13 H131 108.2(9) no
N12 C13 H132 107.5(9) no
C14 C13 H132 110.2(9) no
H131 C13 H132 109.1(14) no
C13 C14 O15 111.42(10) yes
C13 C14 H141 112.1(10) no
O15 C14 H141 105.4(10) no
C13 C14 H142 110.5(9) no
O15 C14 H142 108.0(9) no
H141 C14 H142 109.4(13) no
C14 O15 C16 109.82(9) yes
O15 C16 C17 110.32(9) yes
O15 C16 H161 108.1(10) no
C17 C16 H161 110.1(10) no
O15 C16 H162 109.1(9) no
C17 C16 H162 112.2(10) no
H161 C16 H162 106.9(13) no
C16 C17 N12 109.13(9) yes
C16 C17 H171 105.7(9) no
N12 C17 H171 114.4(9) no
C16 C17 H172 109.8(9) no
N12 C17 H172 108.2(9) no
H171 C17 H172 109.5(12) no

loop_
_geom_bond_atom_site_label_1
_geom_bond_atom_site_label_2
_geom_bond_distance
_geom_bond_publ_flag
C1 C2 1.5258(15) yes
C1 C10 1.5040(14) yes
C1 C11 1.5201(15) yes
C1 N12 1.4404(13) yes
C2 C3 1.5191(16) yes
C2 C11 1.4972(16) yes
C2 H21 0.953(17) no
C3 C4 1.5348(18) yes
C3 H31 1.048(19) no
C3 H32 0.958(18) no
C4 C5 1.5078(16) yes
C4 H41 1.002(17) no
C4 H42 0.977(18) no
C5 C6 1.3940(16) yes
C5 C10 1.4042(14) yes
C6 C7 1.3827(19) yes
C6 H61 1.019(17) no
C7 C8 1.3895(19) yes
C7 H71 1.009(17) no
C8 C9 1.3893(16) yes
C8 H81 0.922(17) no
C9 C10 1.3981(15) yes
C9 H91 1.039(16) no
C11 Cl18 1.7549(12) yes
C11 Cl19 1.7599(12) yes
N12 C13 1.4625(14) yes
N12 C17 1.4643(14) yes
C13 C14 1.5172(17) yes
C13 H131 1.020(16) no
C13 H132 1.000(16) no
C14 O15 1.4256(15) yes
C14 H141 0.971(18) no
C14 H142 1.038(17) no
O15 C16 1.4319(15) yes
C16 C17 1.5157(16) yes
C16 H161 0.969(17) no
C16 H162 0.994(18) no
C17 H171 1.036(17) no
C17 H172 1.023(16) no

loop_
_geom_contact_atom_site_label_1
_geom_contact_atom_site_label_2
_geom_contact_distance
_geom_contact_site_symmetry_2
_geom_contact_publ_flag
O15 C16 3.385(2) 3_564 no
O15 C17 3.473(2) 3_564 no
C6 C8 3.546(2) 3_564 no
C7 C8 3.597(2) 3_564 no

loop_
_geom_torsion_atom_site_label_1
_geom_torsion_atom_site_label_2
_geom_torsion_atom_site_label_3
_geom_torsion_atom_site_label_4
_geom_torsion
_geom_torsion_publ_flag
Cl18 C11 C1 N12 -3.6(2) no
Cl18 C11 C1 C2 -108.0(1) no
Cl18 C11 C1 C10 147.7(1) no
Cl18 C11 C2 C1 109.9(1) no
Cl18 C11 C2 C3 -144.6(1) no
Cl19 C11 C1 N12 -144.8(1) no
Cl19 C11 C1 C2 110.8(1) no
Cl19 C11 C1 C10 6.5(2) no
Cl19 C11 C2 C1 -108.3(1) no
Cl19 C11 C2 C3 -2.8(2) no
O15 C14 C13 N12 58.1(1) no
O15 C16 C17 N12 -59.8(1) no
N12 C1 C2 C3 137.0(1) no
N12 C1 C2 C11 -107.1(1) no
N12 C1 C10 C5 -114.2(1) no
N12 C1 C10 C9 68.0(2) no
N12 C1 C11 C2 104.4(1) no
C1 N12 C13 C14 172.0(1) no
C1 N12 C17 C16 -172.3(1) no
C1 C2 C3 C4 -34.9(2) no
C1 C10 C5 C4 -2.9(2) no
C1 C10 C5 C6 -178.4(1) no
C1 C10 C9 C8 178.8(1) no
C1 C11 C2 C3 105.5(1) no
C2 C1 N12 C13 -79.1(1) no
C2 C1 N12 C17 153.5(1) no
C2 C1 C10 C5 29.5(2) no
C2 C1 C10 C9 -148.3(1) no
C2 C3 C4 C5 59.9(1) no
C2 C11 C1 C10 -104.3(1) no
C3 C2 C1 C10 -8.7(2) no
C3 C2 C1 C11 -115.8(1) no
C3 C4 C5 C6 132.3(1) no
C3 C4 C5 C10 -43.0(2) no
C4 C3 C2 C11 -106.8(1) no
C4 C5 C6 C7 -175.4(1) no
C4 C5 C10 C9 174.9(1) no
C5 C6 C7 C8 0.3(2) no
C5 C10 C1 C11 95.6(1) no
C5 C10 C9 C8 1.1(2) no
C6 C5 C10 C9 -0.6(2) no
C6 C7 C8 C9 0.2(2) no
C7 C6 C5 C10 -0.1(2) no
C7 C8 C9 C10 -0.9(2) no
C9 C10 C1 C11 -82.2(2) no
C10 C1 N12 C13 64.6(1) no
C10 C1 N12 C17 -62.8(2) no
C10 C1 C2 C11 107.2(1) no
C11 C1 N12 C13 -145.2(1) no
C11 C1 N12 C17 87.4(1) no
C13 N12 C17 C16 58.8(1) no
C13 C14 O15 C16 -59.2(1) no
C14 O15 C16 C17 59.7(1) no
C14 C13 N12 C17 -57.6(1) no
